data_4081731
loop_
_publ_author_name
'Al-Rafia, S. M. Ibrahim'
'Momeni, Mohammad R.'
'Ferguson, Michael J.'
'McDonald, Robert'
'Brown, Alex'
'Rivard, Eric'

_publ_section_title
;
 Stable Complexes of Parent Digermene: An Inorganic Analogue of Ethylene
;
_journal_issue 22
_journal_name_full Organometallics
_journal_page_first 6658
_journal_paper_doi 10.1021/om400361n
_journal_volume 32
_journal_year 2013
_chemical_formula_moiety 'C32 H40 Ge2 N2 O5 W'
_chemical_formula_sum 'C32 H40 Ge2 N2 O5 W'
_chemical_formula_weight 861.69
_chemical_name_common 1
_chemical_name_systematic
; 
 ? 
;
_space_group_IT_number 61
_symmetry_cell_setting orthorhombic
_symmetry_space_group_name_Hall '-P 2ac 2ab'
_symmetry_space_group_name_H-M 'P b c a'
_atom_sites_solution_hydrogens geom
_atom_sites_solution_primary direct
_atom_sites_solution_secondary difmap
_audit_creation_method SHELXL-97
_cell_angle_alpha 90.00
_cell_angle_beta 90.00
_cell_angle_gamma 90.00
_cell_formula_units_Z 8
_cell_length_a 20.7740(5)
_cell_length_b 15.1577(3)
_cell_length_c 22.9277(5)
_cell_measurement_reflns_used 9390
_cell_measurement_temperature 173(2)
_cell_measurement_theta_max 66.99
_cell_measurement_theta_min 3.86
_cell_volume 7219.6(3)
_computing_cell_refinement 'Bruker SAINT'
_computing_data_collection 'Bruker APEX2'
_computing_data_reduction 'Bruker SAINT'
_computing_molecular_graphics 'Bruker SHELXTL'
_computing_publication_material 'Bruker SHELXTL'
_computing_structure_refinement 'SHELXL-97 (Sheldrick, 2008)'
_computing_structure_solution 'SHELXS-97 (Sheldrick, 2008)'
_diffrn_ambient_temperature 173(2)
_diffrn_measured_fraction_theta_full 0.980
_diffrn_measured_fraction_theta_max 0.979
_diffrn_measurement_device_type 'Bruker APEX-II CCD'
_diffrn_measurement_method '\f and \w scans'
_diffrn_radiation_monochromator graphite
_diffrn_radiation_source 'fine-focus sealed tube'
_diffrn_radiation_type CuK\a
_diffrn_radiation_wavelength 1.54178
_diffrn_reflns_av_R_equivalents 0.0425
_diffrn_reflns_av_sigmaI/netI 0.0283
_diffrn_reflns_limit_h_max 22
_diffrn_reflns_limit_h_min -23
_diffrn_reflns_limit_k_max 18
_diffrn_reflns_limit_k_min -18
_diffrn_reflns_limit_l_max 27
_diffrn_reflns_limit_l_min -27
_diffrn_reflns_number 44224
_diffrn_reflns_theta_full 67.70
_diffrn_reflns_theta_max 67.79
_diffrn_reflns_theta_min 3.86
_exptl_absorpt_coefficient_mu 8.028
_exptl_absorpt_correction_T_max 0.7090
_exptl_absorpt_correction_T_min 0.1009
_exptl_absorpt_correction_type numerical
_exptl_absorpt_process_details 'SADABS (Sheldrick, 2008)'
_exptl_crystal_colour yellow
_exptl_crystal_density_diffrn 1.586
_exptl_crystal_density_method 'not measured'
_exptl_crystal_description plate
_exptl_crystal_F_000 3392
_exptl_crystal_size_max 0.53
_exptl_crystal_size_mid 0.33
_exptl_crystal_size_min 0.05
_refine_diff_density_max 2.601
_refine_diff_density_min -1.230
_refine_diff_density_rms 0.130
_refine_ls_extinction_method none
_refine_ls_goodness_of_fit_ref 1.079
_refine_ls_hydrogen_treatment mixed
_refine_ls_matrix_type full
_refine_ls_number_parameters 391
_refine_ls_number_reflns 6400
_refine_ls_number_restraints 4
_refine_ls_restrained_S_all 1.079
_refine_ls_R_factor_all 0.0426
_refine_ls_R_factor_gt 0.0387
_refine_ls_shift/su_max 0.001
_refine_ls_shift/su_mean 0.000
_refine_ls_structure_factor_coef Fsqd
_refine_ls_weighting_details 'calc w=1/[\s^2^(Fo^2^)+(0.0619P)^2^+17.9993P] where P=(Fo^2^+2Fc^2^)/3'
_refine_ls_weighting_scheme calc
_refine_ls_wR_factor_gt 0.1118
_refine_ls_wR_factor_ref 0.1184
_reflns_number_gt 5761
_reflns_number_total 6400
_reflns_threshold_expression I>2\s(I)
_cod_data_source_file om400361n_si_002.cif
_cod_data_source_block riv1288
_cod_depositor_comments
;
The following automatic conversions were performed:

'_symmetry_cell_setting' value 'Orthorhombic' changed to
'orthorhombic' according to
/home/saulius/struct/CIF-dictionaries/cif_core.dic dictionary named
'cif_core.dic' version 2.4.2 from 2011-04-26.

Automatic conversion script
Id: cif_fix_values 1891 2012-01-12 08:04:46Z andrius 
;
_cod_database_code 4081731

loop_
_symmetry_equiv_pos_as_xyz
'x, y, z'
'-x+1/2, -y, z+1/2'
'-x, y+1/2, -z+1/2'
'x+1/2, -y+1/2, -z'
'-x, -y, -z'
'x-1/2, y, -z-1/2'
'x, -y-1/2, z-1/2'
'-x-1/2, y-1/2, z'

loop_
_atom_site_label
_atom_site_type_symbol
_atom_site_fract_x
_atom_site_fract_y
_atom_site_fract_z
_atom_site_U_iso_or_equiv
_atom_site_adp_type
_atom_site_occupancy
_atom_site_symmetry_multiplicity
_atom_site_calc_flag
_atom_site_refinement_flags
W W -0.168306(10) 0.247520(11) 0.090079(9) 0.03178(10) Uani 1 1 d .
Ge1 Ge -0.05151(2) 0.17975(3) 0.08870(2) 0.03789(15) Uani 1 1 d D
H1A H -0.0152(19) 0.188(3) 0.0324(10) 0.045 Uiso 1 1 d D
H1B H -0.038(2) 0.0881(12) 0.1103(19) 0.045 Uiso 1 1 d D
Ge2 Ge 0.01217(3) 0.25729(3) 0.16078(2) 0.03324(15) Uani 1 1 d D
H2A H 0.004(2) 0.3555(4) 0.1584(19) 0.040 Uiso 1 1 d D
H2B H -0.007(2) 0.232(3) 0.2216(8) 0.040 Uiso 1 1 d D
O1 O -0.30663(19) 0.3305(3) 0.0854(2) 0.0727(13) Uani 1 1 d .
O2 O -0.21692(18) 0.0482(2) 0.09044(13) 0.0469(8) Uani 1 1 d .
O3 O -0.1635(2) 0.2393(3) -0.04830(19) 0.0678(13) Uani 1 1 d .
O4 O -0.10637(19) 0.4384(2) 0.09048(15) 0.0571(9) Uani 1 1 d .
O5 O -0.1697(2) 0.2423(2) 0.2281(2) 0.0594(12) Uani 1 1 d .
N1 N 0.14349(16) 0.1737(2) 0.16818(13) 0.0279(7) Uani 1 1 d .
N2 N 0.15045(16) 0.3120(2) 0.14921(14) 0.0282(7) Uani 1 1 d .
C1 C -0.2564(2) 0.2998(3) 0.0876(2) 0.0453(11) Uani 1 1 d .
C2 C -0.2005(2) 0.1191(3) 0.09033(17) 0.0380(10) Uani 1 1 d .
C3 C -0.1649(2) 0.2434(3) 0.0019(3) 0.0429(12) Uani 1 1 d .
C4 C -0.1285(2) 0.3698(3) 0.09038(18) 0.0411(10) Uani 1 1 d .
C5 C -0.1691(2) 0.2445(3) 0.1786(3) 0.0403(12) Uani 1 1 d .
C6 C 0.1082(2) 0.2464(2) 0.16030(16) 0.0270(9) Uani 1 1 d .
C7 C 0.2079(2) 0.1932(3) 0.16299(17) 0.0338(9) Uani 1 1 d .
H7 H 0.2427 0.1531 0.1673 0.041 Uiso 1 1 calc R
C8 C 0.2123(2) 0.2798(3) 0.15060(19) 0.0351(9) Uani 1 1 d .
H8 H 0.2508 0.3123 0.1441 0.042 Uiso 1 1 calc R
C11 C 0.11923(18) 0.0860(2) 0.18015(17) 0.0302(8) Uani 1 1 d .
C12 C 0.1194(2) 0.0245(3) 0.13452(19) 0.0378(9) Uani 1 1 d .
C13 C 0.1001(3) -0.0613(3) 0.1485(2) 0.0542(13) Uani 1 1 d .
H13 H 0.1003 -0.1057 0.1192 0.065 Uiso 1 1 calc R
C14 C 0.0808(3) -0.0820(3) 0.2040(3) 0.0604(14) Uani 1 1 d .
H14 H 0.0681 -0.1408 0.2125 0.073 Uiso 1 1 calc R
C15 C 0.0796(2) -0.0199(3) 0.2476(2) 0.0518(12) Uani 1 1 d .
H15 H 0.0654 -0.0360 0.2855 0.062 Uiso 1 1 calc R
C16 C 0.0989(2) 0.0670(3) 0.23668(18) 0.0370(9) Uani 1 1 d .
C17 C 0.1417(2) 0.0475(3) 0.0730(2) 0.0444(10) Uani 1 1 d .
H17 H 0.1429 0.1133 0.0696 0.053 Uiso 1 1 calc R
C18 C 0.0959(3) 0.0125(4) 0.0259(2) 0.0604(14) Uani 1 1 d .
H18A H 0.1121 0.0293 -0.0127 0.072 Uiso 1 1 calc R
H18B H 0.0530 0.0378 0.0318 0.072 Uiso 1 1 calc R
H18C H 0.0935 -0.0519 0.0286 0.072 Uiso 1 1 calc R
C19 C 0.2102(3) 0.0128(4) 0.0623(2) 0.0615(14) Uani 1 1 d .
H19A H 0.2238 0.0278 0.0226 0.074 Uiso 1 1 calc R
H19B H 0.2108 -0.0514 0.0672 0.074 Uiso 1 1 calc R
H19C H 0.2398 0.0399 0.0904 0.074 Uiso 1 1 calc R
C20 C 0.1000(2) 0.1352(3) 0.28540(18) 0.0410(10) Uani 1 1 d .
H20 H 0.0980 0.1948 0.2668 0.049 Uiso 1 1 calc R
C21 C 0.0419(3) 0.1271(5) 0.3261(2) 0.0649(15) Uani 1 1 d .
H21A H 0.0442 0.1729 0.3562 0.078 Uiso 1 1 calc R
H21B H 0.0420 0.0688 0.3445 0.078 Uiso 1 1 calc R
H21C H 0.0022 0.1345 0.3035 0.078 Uiso 1 1 calc R
C22 C 0.1625(3) 0.1302(4) 0.3195(2) 0.0571(14) Uani 1 1 d .
H22A H 0.1624 0.1751 0.3502 0.068 Uiso 1 1 calc R
H22B H 0.1988 0.1407 0.2931 0.068 Uiso 1 1 calc R
H22C H 0.1667 0.0716 0.3371 0.068 Uiso 1 1 calc R
C31 C 0.13532(18) 0.4045(2) 0.14055(17) 0.0304(8) Uani 1 1 d .
C32 C 0.1148(2) 0.4311(3) 0.08516(17) 0.0339(9) Uani 1 1 d .
C33 C 0.1049(2) 0.5213(3) 0.0776(2) 0.0427(10) Uani 1 1 d .
H33 H 0.0915 0.5428 0.0406 0.051 Uiso 1 1 calc R
C34 C 0.1142(2) 0.5794(3) 0.1222(2) 0.0494(12) Uani 1 1 d .
H34 H 0.1078 0.6407 0.1156 0.059 Uiso 1 1 calc R
C35 C 0.1327(2) 0.5508(3) 0.1769(2) 0.0447(11) Uani 1 1 d .
H35 H 0.1382 0.5924 0.2075 0.054 Uiso 1 1 calc R
C36 C 0.1433(2) 0.4618(3) 0.18756(18) 0.0370(9) Uani 1 1 d .
C37 C 0.1047(2) 0.3663(3) 0.03560(18) 0.0404(10) Uani 1 1 d .
H37 H 0.1014 0.3058 0.0528 0.049 Uiso 1 1 calc R
C38 C 0.0427(2) 0.3842(4) 0.0014(2) 0.0518(12) Uani 1 1 d .
H38A H 0.0058 0.3824 0.0280 0.062 Uiso 1 1 calc R
H38B H 0.0374 0.3391 -0.0289 0.062 Uiso 1 1 calc R
H38C H 0.0453 0.4425 -0.0169 0.062 Uiso 1 1 calc R
C39 C 0.1627(3) 0.3675(4) -0.0055(2) 0.0606(15) Uani 1 1 d .
H39A H 0.1555 0.3256 -0.0374 0.073 Uiso 1 1 calc R
H39B H 0.2015 0.3506 0.0161 0.073 Uiso 1 1 calc R
H39C H 0.1682 0.4269 -0.0215 0.073 Uiso 1 1 calc R
C40 C 0.1622(2) 0.4293(3) 0.24815(19) 0.0445(11) Uani 1 1 d .
H40 H 0.1632 0.3634 0.2471 0.053 Uiso 1 1 calc R
C41 C 0.1130(3) 0.4568(5) 0.2935(2) 0.081(2) Uani 1 1 d .
H41A H 0.1262 0.4348 0.3319 0.097 Uiso 1 1 calc R
H41B H 0.0708 0.4321 0.2834 0.097 Uiso 1 1 calc R
H41C H 0.1101 0.5213 0.2947 0.097 Uiso 1 1 calc R
C42 C 0.2288(3) 0.4611(5) 0.2653(3) 0.0693(16) Uani 1 1 d .
H42A H 0.2397 0.4383 0.3041 0.083 Uiso 1 1 calc R
H42B H 0.2293 0.5258 0.2661 0.083 Uiso 1 1 calc R
H42C H 0.2604 0.4399 0.2368 0.083 Uiso 1 1 calc R

loop_
_atom_site_aniso_label
_atom_site_aniso_U_11
_atom_site_aniso_U_22
_atom_site_aniso_U_33
_atom_site_aniso_U_23
_atom_site_aniso_U_13
_atom_site_aniso_U_12
W 0.02433(16) 0.03261(16) 0.03841(17) -0.00085(6) -0.00304(7) -0.00206(6)
Ge1 0.0275(3) 0.0384(3) 0.0478(3) -0.00440(19) -0.00266(19) -0.00213(19)
Ge2 0.0212(3) 0.0384(3) 0.0401(3) -0.00278(18) -0.00145(18) 0.00154(17)
O1 0.037(2) 0.054(2) 0.127(4) -0.006(2) -0.011(2) 0.0131(18)
O2 0.056(2) 0.0344(18) 0.0502(19) 0.0002(13) -0.0025(14) -0.0083(15)
O3 0.107(4) 0.062(3) 0.035(2) 0.0042(16) -0.008(2) -0.017(2)
O4 0.066(2) 0.0334(18) 0.072(2) -0.0001(14) -0.0008(17) -0.0137(17)
O5 0.065(3) 0.067(3) 0.046(3) -0.0022(16) -0.0005(18) -0.0070(17)
N1 0.0228(17) 0.0315(17) 0.0295(16) -0.0030(12) -0.0021(12) 0.0017(13)
N2 0.0220(17) 0.0327(17) 0.0299(16) 0.0000(13) -0.0008(13) -0.0025(13)
C1 0.035(3) 0.032(2) 0.069(3) -0.0027(19) -0.006(2) 0.0023(19)
C2 0.035(2) 0.045(3) 0.034(2) 0.0000(17) -0.0024(16) 0.0029(19)
C3 0.044(3) 0.037(3) 0.048(3) 0.0041(18) -0.009(2) -0.0063(17)
C4 0.039(3) 0.041(3) 0.043(2) -0.0014(17) -0.0011(17) 0.002(2)
C5 0.039(3) 0.039(3) 0.043(3) -0.0019(17) -0.003(2) -0.0068(16)
C6 0.023(2) 0.031(2) 0.027(2) -0.0017(13) -0.0023(14) -0.0023(13)
C7 0.022(2) 0.039(2) 0.040(2) -0.0009(17) -0.0004(15) 0.0010(17)
C8 0.025(2) 0.036(2) 0.045(2) 0.0023(18) 0.0008(16) -0.0008(18)
C11 0.024(2) 0.0275(19) 0.039(2) 0.0005(16) -0.0039(15) 0.0003(14)
C12 0.039(2) 0.032(2) 0.043(2) -0.0036(17) -0.0067(18) 0.0032(17)
C13 0.064(3) 0.036(2) 0.063(3) -0.006(2) -0.012(3) -0.002(2)
C14 0.066(4) 0.038(3) 0.078(4) 0.013(2) -0.012(3) -0.014(2)
C15 0.051(3) 0.053(3) 0.051(3) 0.016(2) -0.003(2) -0.014(2)
C16 0.033(2) 0.041(2) 0.037(2) 0.0052(17) -0.0031(17) -0.0022(17)
C17 0.049(3) 0.046(3) 0.038(2) -0.0083(19) -0.003(2) 0.006(2)
C18 0.062(3) 0.069(3) 0.050(3) -0.020(3) -0.010(2) 0.014(3)
C19 0.053(3) 0.083(4) 0.048(3) -0.016(3) 0.000(2) 0.009(3)
C20 0.039(2) 0.054(3) 0.030(2) 0.0009(18) 0.0048(17) 0.0028(19)
C21 0.054(3) 0.093(4) 0.048(3) 0.009(3) 0.017(2) 0.008(3)
C22 0.057(3) 0.072(4) 0.042(3) -0.010(2) -0.011(2) 0.007(3)
C31 0.027(2) 0.0263(18) 0.038(2) 0.0008(15) 0.0044(15) 0.0004(14)
C32 0.026(2) 0.039(2) 0.037(2) 0.0049(16) 0.0045(15) 0.0035(17)
C33 0.041(3) 0.040(2) 0.047(2) 0.0116(19) 0.0097(19) 0.0115(19)
C34 0.051(3) 0.033(2) 0.064(3) 0.011(2) 0.015(2) 0.007(2)
C35 0.043(3) 0.034(2) 0.057(3) -0.010(2) 0.012(2) -0.0049(19)
C36 0.034(2) 0.036(2) 0.041(2) -0.0040(17) 0.0051(17) -0.0063(17)
C37 0.041(2) 0.048(2) 0.032(2) 0.0020(18) -0.0012(18) 0.0055(19)
C38 0.045(3) 0.070(3) 0.040(2) 0.004(2) -0.003(2) 0.001(2)
C39 0.048(3) 0.086(4) 0.048(3) -0.014(3) 0.007(2) 0.010(3)
C40 0.051(3) 0.047(3) 0.035(2) -0.008(2) -0.0031(19) -0.006(2)
C41 0.067(4) 0.133(6) 0.043(3) 0.006(3) 0.008(3) 0.008(4)
C42 0.053(3) 0.093(4) 0.062(3) -0.003(3) -0.017(3) -0.016(3)

loop_
_atom_type_symbol
_atom_type_description
_atom_type_scat_dispersion_real
_atom_type_scat_dispersion_imag
_atom_type_scat_source
C C 0.0181 0.0091 'International Tables Vol C Tables 4.2.6.8 and 6.1.1.4'
H H 0.0000 0.0000 'International Tables Vol C Tables 4.2.6.8 and 6.1.1.4'
N N 0.0311 0.0180 'International Tables Vol C Tables 4.2.6.8 and 6.1.1.4'
O O 0.0492 0.0322 'International Tables Vol C Tables 4.2.6.8 and 6.1.1.4'
Ge Ge -1.0885 0.8855 'International Tables Vol C Tables 4.2.6.8 and 6.1.1.4'
W W -5.4734 5.5774 'International Tables Vol C Tables 4.2.6.8 and 6.1.1.4'

loop_
_geom_angle_atom_site_label_1
_geom_angle_atom_site_label_2
_geom_angle_atom_site_label_3
_geom_angle
C1 W C3 90.9(2)
C1 W C5 91.73(19)
C3 W C5 176.58(19)
C1 W C4 90.65(19)
C3 W C4 90.99(17)
C5 W C4 91.19(17)
C1 W C2 94.46(18)
C3 W C2 89.14(16)
C5 W C2 88.45(16)
C4 W C2 174.88(18)
C1 W Ge1 177.60(14)
C3 W Ge1 86.78(14)
C5 W Ge1 90.63(14)
C4 W Ge1 88.88(13)
C2 W Ge1 86.01(13)
Ge2 Ge1 W 107.80(2)
C6 Ge2 Ge1 120.06(10)
C6 N1 C7 110.2(3)
C6 N1 C11 126.3(3)
C7 N1 C11 123.6(3)
C6 N2 C8 110.0(4)
C6 N2 C31 126.6(3)
C8 N2 C31 123.3(3)
O1 C1 W 179.0(5)
O2 C2 W 178.6(4)
O3 C3 W 178.6(4)
O4 C4 W 179.7(5)
O5 C5 W 179.6(4)
N1 C6 N2 106.0(4)
N1 C6 Ge2 127.9(3)
N2 C6 Ge2 126.1(3)
C8 C7 N1 107.1(3)
C7 C8 N2 106.7(4)
C16 C11 C12 123.9(4)
C16 C11 N1 118.2(3)
C12 C11 N1 117.9(4)
C13 C12 C11 116.6(4)
C13 C12 C17 120.8(4)
C11 C12 C17 122.6(4)
C14 C13 C12 120.6(5)
C13 C14 C15 121.6(5)
C14 C15 C16 120.7(4)
C11 C16 C15 116.6(4)
C11 C16 C20 122.5(4)
C15 C16 C20 120.8(4)
C12 C17 C18 112.5(4)
C12 C17 C19 110.4(4)
C18 C17 C19 110.2(4)
C22 C20 C16 110.8(4)
C22 C20 C21 111.0(4)
C16 C20 C21 112.4(4)
C36 C31 C32 124.0(4)
C36 C31 N2 118.0(4)
C32 C31 N2 118.0(3)
C33 C32 C31 116.1(4)
C33 C32 C37 121.5(4)
C31 C32 C37 122.4(4)
C34 C33 C32 121.3(4)
C33 C34 C35 121.1(4)
C34 C35 C36 120.6(4)
C35 C36 C31 116.7(4)
C35 C36 C40 121.0(4)
C31 C36 C40 122.3(4)
C32 C37 C39 110.1(4)
C32 C37 C38 112.7(4)
C39 C37 C38 110.1(4)
C42 C40 C41 110.5(5)
C42 C40 C36 111.6(4)
C41 C40 C36 111.3(4)

loop_
_geom_bond_atom_site_label_1
_geom_bond_atom_site_label_2
_geom_bond_distance
W C1 1.994(5)
W C3 2.023(6)
W C5 2.029(6)
W C4 2.030(5)
W C2 2.059(5)
W Ge1 2.6351(5)
Ge1 Ge2 2.4212(7)
Ge2 C6 2.001(5)
O1 C1 1.145(6)
O2 C2 1.128(6)
O3 C3 1.154(8)
O4 C4 1.137(6)
O5 C5 1.136(8)
N1 C6 1.337(5)
N1 C7 1.376(6)
N1 C11 1.447(5)
N2 C6 1.351(5)
N2 C8 1.376(6)
N2 C31 1.450(5)
C7 C8 1.345(6)
C11 C16 1.393(6)
C11 C12 1.402(6)
C12 C13 1.398(7)
C12 C17 1.526(6)
C13 C14 1.370(8)
C14 C15 1.374(8)
C15 C16 1.400(6)
C16 C20 1.522(6)
C17 C18 1.532(7)
C17 C19 1.538(7)
C20 C22 1.518(6)
C20 C21 1.530(6)
C31 C36 1.394(6)
C31 C32 1.399(6)
C32 C33 1.394(6)
C32 C37 1.516(6)
C33 C34 1.364(7)
C34 C35 1.381(7)
C35 C36 1.390(6)
C36 C40 1.525(6)
C37 C39 1.530(6)
C37 C38 1.532(6)
C40 C42 1.516(7)
C40 C41 1.518(7)

loop_
_geom_torsion_atom_site_label_1
_geom_torsion_atom_site_label_2
_geom_torsion_atom_site_label_3
_geom_torsion_atom_site_label_4
_geom_torsion
C1 W Ge1 Ge2 125(3)
C3 W Ge1 Ge2 136.95(12)
C5 W Ge1 Ge2 -45.28(12)
C4 W Ge1 Ge2 45.90(12)
C2 W Ge1 Ge2 -133.68(11)
W Ge1 Ge2 C6 -165.18(12)
C3 W C1 O1 -41(31)
C5 W C1 O1 142(31)
C4 W C1 O1 50(31)
C2 W C1 O1 -130(31)
Ge1 W C1 O1 -29(33)
C1 W C2 O2 177(100)
C3 W C2 O2 86(14)
C5 W C2 O2 -91(14)
C4 W C2 O2 -5(15)
Ge1 W C2 O2 0(14)
C1 W C3 O3 -89(21)
C5 W C3 O3 51(23)
C4 W C3 O3 -180(100)
C2 W C3 O3 5(21)
Ge1 W C3 O3 91(21)
C1 W C4 O4 -17(100)
C3 W C4 O4 73(100)
C5 W C4 O4 -109(100)
C2 W C4 O4 165(100)
Ge1 W C4 O4 160(100)
C1 W C5 O5 102(79)
C3 W C5 O5 -38(80)
C4 W C5 O5 -167(100)
C2 W C5 O5 7(79)
Ge1 W C5 O5 -79(79)
C7 N1 C6 N2 0.9(4)
C11 N1 C6 N2 -178.8(3)
C7 N1 C6 Ge2 178.3(3)
C11 N1 C6 Ge2 -1.4(5)
C8 N2 C6 N1 -0.4(4)
C31 N2 C6 N1 -176.7(3)
C8 N2 C6 Ge2 -177.8(3)
C31 N2 C6 Ge2 5.8(5)
Ge1 Ge2 C6 N1 -62.5(4)
Ge1 Ge2 C6 N2 114.4(3)
C6 N1 C7 C8 -1.1(4)
C11 N1 C7 C8 178.6(4)
N1 C7 C8 N2 0.8(5)
C6 N2 C8 C7 -0.3(5)
C31 N2 C8 C7 176.2(3)
C6 N1 C11 C16 -77.9(5)
C7 N1 C11 C16 102.4(4)
C6 N1 C11 C12 104.0(4)
C7 N1 C11 C12 -75.6(5)
C16 C11 C12 C13 -2.4(6)
N1 C11 C12 C13 175.5(4)
C16 C11 C12 C17 179.7(4)
N1 C11 C12 C17 -2.4(6)
C11 C12 C13 C14 1.3(7)
C17 C12 C13 C14 179.2(5)
C12 C13 C14 C15 0.3(9)
C13 C14 C15 C16 -0.9(8)
C12 C11 C16 C15 1.8(6)
N1 C11 C16 C15 -176.1(4)
C12 C11 C16 C20 179.4(4)
N1 C11 C16 C20 1.5(6)
C14 C15 C16 C11 -0.1(7)
C14 C15 C16 C20 -177.7(5)
C13 C12 C17 C18 47.5(6)
C11 C12 C17 C18 -134.7(4)
C13 C12 C17 C19 -76.0(6)
C11 C12 C17 C19 101.8(5)
C11 C16 C20 C22 -92.8(5)
C15 C16 C20 C22 84.7(5)
C11 C16 C20 C21 142.3(4)
C15 C16 C20 C21 -40.2(6)
C6 N2 C31 C36 98.9(5)
C8 N2 C31 C36 -77.0(5)
C6 N2 C31 C32 -82.3(5)
C8 N2 C31 C32 101.7(5)
C36 C31 C32 C33 2.8(6)
N2 C31 C32 C33 -175.8(4)
C36 C31 C32 C37 -178.0(4)
N2 C31 C32 C37 3.3(6)
C31 C32 C33 C34 -0.7(6)
C37 C32 C33 C34 -179.9(4)
C32 C33 C34 C35 -1.1(7)
C33 C34 C35 C36 1.0(7)
C34 C35 C36 C31 1.0(7)
C34 C35 C36 C40 -178.5(4)
C32 C31 C36 C35 -2.9(6)
N2 C31 C36 C35 175.7(4)
C32 C31 C36 C40 176.6(4)
N2 C31 C36 C40 -4.8(6)
C33 C32 C37 C39 79.1(5)
C31 C32 C37 C39 -100.0(5)
C33 C32 C37 C38 -44.3(6)
C31 C32 C37 C38 136.5(4)
C35 C36 C40 C42 -67.3(6)
C31 C36 C40 C42 113.3(5)
C35 C36 C40 C41 56.6(6)
C31 C36 C40 C41 -122.8(5)
